data_4338649
loop_
_publ_author_name
'Mishra, Anurag'
'Ali, Afsar'
'Upreti, Shailesh'
'Whittingham, M. Stanley'
'Gupta, Rajeev'

_publ_section_title
;
 Cobalt Complex as Building Blocks: Synthesis, Characterization, and
 Catalytic Applications of {Cd2+--Co3+--Cd2+} and {Hg2+--Co3+--Hg2+}
 Heterobimetallic Complexes
;
_journal_coden_ASTM INOCAJ
_journal_issue 12
_journal_name_full 'Inorganic chemistry'
_journal_page_first 5234
_journal_page_last 5243
_journal_paper_doi 10.1021/ic900223f
_journal_volume 48
_journal_year 2009
_chemical_formula_moiety 'C38 H34 Co Hg2 N13 O15 S2'
_chemical_formula_sum 'C38 H34 Co Hg2 N13 O15 S2'
_chemical_formula_weight 1437.03
_space_group_IT_number 61
_symmetry_cell_setting orthorhombic
_symmetry_space_group_name_Hall '-P 2ac 2ab'
_symmetry_space_group_name_H-M 'P b c a'
_atom_sites_solution_hydrogens geom
_atom_sites_solution_primary direct
_atom_sites_solution_secondary difmap
_audit_creation_method SHELXL-97
_cell_angle_alpha 90.00
_cell_angle_beta 90.00
_cell_angle_gamma 90.00
_cell_formula_units_Z 8
_cell_length_a 19.2666(19)
_cell_length_b 19.0545(18)
_cell_length_c 25.546(3)
_cell_measurement_reflns_used 3326
_cell_measurement_temperature 298(2)
_cell_measurement_theta_max 28.28
_cell_measurement_theta_min 2.22
_cell_volume 9378.3(17)
_computing_cell_refinement 'Bruker XSCANS'
_computing_data_collection 'Bruker XSCANS'
_computing_data_reduction 'Bruker SHELXTL'
_computing_molecular_graphics 'Bruker SHELXTL'
_computing_publication_material 'Bruker SHELXTL'
_computing_structure_refinement 'SHELXL-97 (Sheldrick, 1997)'
_computing_structure_solution 'SHELXS-97 (Sheldrick, 1990)'
_diffrn_ambient_temperature 298(2)
_diffrn_measured_fraction_theta_full 1.000
_diffrn_measured_fraction_theta_max 1.000
_diffrn_measurement_device_type 'Bruker P4'
_diffrn_measurement_method '\w scans'
_diffrn_radiation_monochromator graphite
_diffrn_radiation_source 'fine-focus sealed tube'
_diffrn_radiation_type MoK\a
_diffrn_radiation_wavelength 0.71073
_diffrn_reflns_av_R_equivalents 0.1097
_diffrn_reflns_av_sigmaI/netI 0.0538
_diffrn_reflns_limit_h_max 23
_diffrn_reflns_limit_h_min -23
_diffrn_reflns_limit_k_max 23
_diffrn_reflns_limit_k_min -23
_diffrn_reflns_limit_l_max 30
_diffrn_reflns_limit_l_min -30
_diffrn_reflns_number 100441
_diffrn_reflns_theta_full 25.50
_diffrn_reflns_theta_max 25.50
_diffrn_reflns_theta_min 1.59
_exptl_absorpt_coefficient_mu 7.052
_exptl_absorpt_correction_T_max 0.472
_exptl_absorpt_correction_T_min 0.350
_exptl_absorpt_correction_type multi-scan
_exptl_absorpt_process_details '(SADABS; Bruker, 2000)'
_exptl_crystal_colour Blue
_exptl_crystal_density_diffrn 2.036
_exptl_crystal_density_method 'not measured'
_exptl_crystal_description Block
_exptl_crystal_F_000 5536.0
_exptl_crystal_size_max 0.213
_exptl_crystal_size_mid 0.128
_exptl_crystal_size_min 0.107
_refine_diff_density_max 1.530
_refine_diff_density_min -1.192
_refine_diff_density_rms 0.210
_refine_ls_extinction_method none
_refine_ls_goodness_of_fit_ref 1.130
_refine_ls_hydrogen_treatment constr
_refine_ls_matrix_type full
_refine_ls_number_parameters 644
_refine_ls_number_reflns 8724
_refine_ls_number_restraints 0
_refine_ls_restrained_S_all 1.130
_refine_ls_R_factor_all 0.0958
_refine_ls_R_factor_gt 0.0812
_refine_ls_shift/su_max 0.008
_refine_ls_shift/su_mean 0.002
_refine_ls_structure_factor_coef Fsqd
_refine_ls_weighting_details 'calc w=1/[\s^2^(Fo^2^)+(0.1101P)^2^+1.0413P] where P=(Fo^2^+2Fc^2^)/3'
_refine_ls_weighting_scheme calc
_refine_ls_wR_factor_gt 0.1022
_refine_ls_wR_factor_ref 0.1081
_reflns_number_gt 7593
_reflns_number_total 8724
_reflns_threshold_expression >2sigma(I)
_cod_data_source_file ic900223f_si_002.cif
_cod_data_source_block 1
_cod_depositor_comments
;
The following automatic conversions were performed:

'_symmetry_cell_setting' value 'Orthorhombic' changed to
'orthorhombic' according to
/usr/data/users/saulius/automatic-downloads/retrospective/ACS/lib/dictionaries/cif_core.dic
dictionary named 'cif_core.dic' version 2.4.2 from 2011-04-26.

Automatic conversion script
Id: cif_fix_values 2281 2013-09-26 08:29:07Z andrius 
;
_cod_original_cell_volume 9378.4(17)
_cod_original_sg_symbol_H-M Pbca
_cod_database_code 4338649

loop_
_symmetry_equiv_pos_as_xyz
'x, y, z'
'-x+1/2, -y, z+1/2'
'-x, y+1/2, -z+1/2'
'x+1/2, -y+1/2, -z'
'-x, -y, -z'
'x-1/2, y, -z-1/2'
'x, -y-1/2, z-1/2'
'-x-1/2, y-1/2, z'

loop_
_atom_site_label
_atom_site_type_symbol
_atom_site_fract_x
_atom_site_fract_y
_atom_site_fract_z
_atom_site_U_iso_or_equiv
_atom_site_adp_type
_atom_site_occupancy
_atom_site_symmetry_multiplicity
_atom_site_calc_flag
_atom_site_refinement_flags
Hg1 Hg 0.70283(4) 0.28147(4) 0.49251(3) 0.0525(2) Uani 1 1 d .
Hg2 Hg 0.57111(4) 0.42737(4) 0.77192(3) 0.0447(2) Uani 1 1 d .
Co1 Co 0.63403(10) 0.36212(10) 0.62901(8) 0.0244(4) Uani 1 1 d .
O1 O 0.8070(6) 0.2464(7) 0.6099(6) 0.057(4) Uani 1 1 d .
O2 O 0.4671(6) 0.2816(6) 0.7012(5) 0.048(3) Uani 1 1 d .
O3 O 0.5413(8) 0.3851(7) 0.4889(5) 0.061(4) Uani 1 1 d .
O4 O 0.7297(6) 0.5252(6) 0.6966(5) 0.048(3) Uani 1 1 d .
N1 N 0.7656(8) 0.3678(8) 0.5195(6) 0.046(4) Uani 1 1 d .
N2 N 0.7268(6) 0.3351(7) 0.6031(5) 0.031(3) Uani 1 1 d .
N3 N 0.6381(7) 0.2725(6) 0.6576(5) 0.028(3) Uani 1 1 d .
N4 N 0.5441(6) 0.3605(7) 0.6649(5) 0.029(3) Uani 1 1 d .
N5 N 0.4971(6) 0.4537(7) 0.7122(5) 0.033(3) Uani 1 1 d .
N6 N 0.6103(7) 0.2298(7) 0.5210(5) 0.037(3) Uani 1 1 d .
N7 N 0.5881(6) 0.3356(7) 0.5623(5) 0.031(3) Uani 1 1 d .
N8 N 0.6291(6) 0.4506(6) 0.5986(5) 0.024(3) Uani 1 1 d .
N9 N 0.6791(6) 0.4171(6) 0.6855(4) 0.022(3) Uani 1 1 d .
N10 N 0.6745(7) 0.3834(8) 0.7732(5) 0.038(3) Uani 1 1 d .
C1 C 0.8032(11) 0.4084(11) 0.4879(8) 0.064(6) Uani 1 1 d .
H1 H 0.8014 0.3994 0.4522 0.077 Uiso 1 1 calc R
C2 C 0.8439(12) 0.4617(12) 0.5046(9) 0.068(6) Uani 1 1 d .
H2 H 0.8674 0.4901 0.4809 0.081 Uiso 1 1 calc R
C3 C 0.8493(11) 0.4725(12) 0.5576(10) 0.070(7) Uani 1 1 d .
H3 H 0.8785 0.5073 0.5706 0.084 Uiso 1 1 calc R
C4 C 0.8115(9) 0.4319(11) 0.5909(9) 0.057(6) Uani 1 1 d .
H4 H 0.8140 0.4395 0.6269 0.069 Uiso 1 1 calc R
C5 C 0.7688(8) 0.3787(8) 0.5709(7) 0.035(4) Uani 1 1 d .
C6 C 0.7501(9) 0.2737(9) 0.6200(6) 0.036(4) Uani 1 1 d .
C7 C 0.6946(9) 0.2340(9) 0.6491(7) 0.040(4) Uani 1 1 d .
C8 C 0.6987(11) 0.1683(10) 0.6687(10) 0.048(8) Uani 1 1 d .
H8 H 0.7397 0.1427 0.6663 0.084 Uiso 1 1 calc R
C9 C 0.6410(11) 0.1400(11) 0.6921(11) 0.084(8) Uani 1 1 d .
H9 H 0.6415 0.0934 0.7030 0.093 Uiso 1 1 calc R
C10 C 0.5815(11) 0.1807(12) 0.6998(10) 0.076(8) Uani 1 1 d .
H10 H 0.5426 0.1628 0.7167 0.091 Uiso 1 1 calc R
C11 C 0.5828(8) 0.2477(9) 0.6814(6) 0.035(4) Uani 1 1 d .
C12 C 0.5238(8) 0.2982(9) 0.6841(7) 0.034(4) Uani 1 1 d .
C13 C 0.4958(7) 0.4181(8) 0.6682(6) 0.026(3) Uani 1 1 d .
C14 C 0.4521(9) 0.4353(9) 0.6270(7) 0.042(4) Uani 1 1 d .
H14 H 0.4520 0.4086 0.5965 0.050 Uiso 1 1 calc R
C15 C 0.4098(11) 0.4915(13) 0.6318(8) 0.068(7) Uani 1 1 d .
H15 H 0.3796 0.5034 0.6048 0.082 Uiso 1 1 calc R
C16 C 0.4115(10) 0.5298(12) 0.6752(10) 0.035(4 Uani 1 1 d .
H16 H 0.3838 0.5695 0.6784 0.085 Uiso 1 1 calc R
C17 C 0.4540(10) 0.5104(12) 0.7149(8) 0.039(4 Uani 1 1 d .
H17 H 0.4539 0.5371 0.7454 0.074 Uiso 1 1 calc R
C18 C 0.5891(11) 0.1632(10) 0.5076(8) 0.055(5) Uani 1 1 d .
H18 H 0.6201 0.1353 0.4891 0.066 Uiso 1 1 calc R
C19 C 0.5271(10) 0.1360(10) 0.5195(9) 0.056(6) Uani 1 1 d .
H19 H 0.5147 0.0906 0.5098 0.067 Uiso 1 1 calc R
C20 C 0.4840(12) 0.1781(13) 0.5460(9) 0.071(7) Uani 1 1 d .
H20 H 0.4403 0.1608 0.5547 0.085 Uiso 1 1 calc R
C21 C 0.5001(10) 0.2449(11) 0.5612(8) 0.054(5) Uani 1 1 d .
H21 H 0.4688 0.2727 0.5796 0.065 Uiso 1 1 calc R
C22 C 0.5658(8) 0.2691(10) 0.5479(6) 0.039(4) Uani 1 1 d .
C23 C 0.5722(8) 0.3887(9) 0.5310(6) 0.035(4) Uani 1 1 d .
C24 C 0.5967(8) 0.4579(9) 0.5521(6) 0.033(4) Uani 1 1 d .
C25 C 0.5911(9) 0.5221(9) 0.5305(7) 0.042(4) Uani 1 1 d .
H25 H 0.5704 0.5273 0.4978 0.051 Uiso 1 1 calc R
C26 C 0.6160(10) 0.5808(10) 0.5569(8) 0.054(5) Uani 1 1 d .
H26 H 0.6099 0.6255 0.5430 0.065 Uiso 1 1 calc R
C27 C 0.6495(9) 0.5717(9) 0.6033(8) 0.046(5) Uani 1 1 d .
H27 H 0.6676 0.6101 0.6212 0.055 Uiso 1 1 calc R
C28 C 0.6565(8) 0.5054(9) 0.6236(7) 0.037(4) Uani 1 1 d .
C29 C 0.6933(8) 0.4847(8) 0.6730(6) 0.031(4) Uani 1 1 d .
C30 C 0.7140(7) 0.3877(8) 0.7296(6) 0.031(4) Uani 1 1 d .
C31 C 0.7821(9) 0.3681(11) 0.7292(8) 0.055(5) Uani 1 1 d .
H31 H 0.8087 0.3729 0.6990 0.065 Uiso 1 1 calc R
C32 C 0.8107(10) 0.3411(13) 0.7744(8) 0.066(6) Uani 1 1 d .
H32 H 0.8572 0.3283 0.7749 0.079 Uiso 1 1 calc R
C33 C 0.7720(10) 0.3332(11) 0.8173(8) 0.056(6) Uani 1 1 d .
H33 H 0.7905 0.3136 0.8476 0.067 Uiso 1 1 calc R
C34 C 0.7046(10) 0.3550(11) 0.8155(7) 0.049(5) Uani 1 1 d .
H34 H 0.6778 0.3497 0.8455 0.059 Uiso 1 1 calc R
S1 S 0.4659(3) 0.2978(3) 0.8299(2) 0.0662(16) Uani 1 1 d .
S2 S 0.6563(4) 0.6033(4) 0.7871(4) 0.100(3) Uani 1 1 d .
O1S O 0.7554(12) 0.1641(13) 0.4855(9) 0.093(6) Uani 1 1 d .
O2S O 0.8146(11) 0.2410(15) 0.4462(9) 0.088(7) Uani 1 1 d .
O3S O 0.8461(11) 0.1378(14) 0.4432(8) 0.134(10) Uani 1 1 d .
O4S O 0.6548(10) 0.2532(10) 0.4064(7) 0.079(6) Uani 1 1 d .
O5S O 0.6937(11) 0.3539(12) 0.4075(8) 0.078(7) Uani 1 1 d .
O6S O 0.6593(11) 0.3130(9) 0.3351(6) 0.095(6) Uani 1 1 d .
O7S O 0.5350(8) 0.3170(9) 0.8090(7) 0.081(5) Uani 1 1 d .
O8S O 0.5969(9) 0.5579(7) 0.7685(7) 0.078(5) Uani 1 1 d .
O9S O 0.4837(10) 0.4754(10) 0.8425(7) 0.071(5) Uani 1 1 d .
O10S O 0.5859(8) 0.4553(10) 0.8680(7) 0.078(6) Uani 1 1 d .
O11S O 0.5145(9) 0.4989(11) 0.9206(7) 0.098(6) Uani 1 1 d .
N1S N 0.8037(13) 0.1803(15) 0.4598(8) 0.084(8) Uani 1 1 d .
N2S N 0.6680(10) 0.3065(10) 0.3815(8) 0.063(5) Uani 1 1 d .
N3S N 0.5276(10) 0.4774(11) 0.8772(8) 0.065(5) Uani 1 1 d .
C1S C 0.4599(15) 0.2077(15) 0.8240(12) 0.107(11) Uani 1 1 d .
H1S1 H 0.4550 0.1954 0.7877 0.110 Uiso 1 1 calc R
H1S2 H 0.4203 0.1912 0.8431 0.110 Uiso 1 1 calc R
H1S3 H 0.5012 0.1864 0.8378 0.110 Uiso 1 1 calc R
C2S C 0.4731(13) 0.2986(14) 0.8984(9) 0.083(8) Uani 1 1 d .
H2S1 H 0.4809 0.2517 0.9108 0.124 Uiso 1 1 calc R
H2S2 H 0.4309 0.3165 0.9134 0.124 Uiso 1 1 calc R
H2S3 H 0.5113 0.3280 0.9085 0.124 Uiso 1 1 calc R
C3S C 0.6263(14) 0.626(3) 0.8367(12) 0.065(2) Uani 1 1 d .
H3S1 H 0.5879 0.6570 0.8299 0.131 Uiso 1 1 calc R
H3S2 H 0.6608 0.6504 0.8568 0.131 Uiso 1 1 calc R
H3S3 H 0.6103 0.5859 0.8559 0.131 Uiso 1 1 calc R
C4S C 0.7171(12) 0.5497(13) 0.8188(11) 0.085(8) Uani 1 1 d .
H4S1 H 0.7475 0.5782 0.8397 0.128 Uiso 1 1 calc R
H4S2 H 0.7438 0.5245 0.7933 0.128 Uiso 1 1 calc R
H4S3 H 0.6933 0.5169 0.8410 0.128 Uiso 1 1 calc R

loop_
_atom_site_aniso_label
_atom_site_aniso_U_11
_atom_site_aniso_U_22
_atom_site_aniso_U_33
_atom_site_aniso_U_23
_atom_site_aniso_U_13
_atom_site_aniso_U_12
Hg1 0.0504(4) 0.0560(5) 0.0512(5) -0.0111(4) 0.0156(4) -0.0121(4)
Hg2 0.0376(4) 0.0563(5) 0.0403(4) -0.0075(4) -0.0028(3) 0.0110(3)
Co1 0.0203(9) 0.0225(11) 0.0304(11) 0.0002(9) -0.0008(8) 0.0023(8)
O1 0.041(7) 0.049(8) 0.080(10) 0.012(7) 0.018(7) 0.018(6)
O2 0.035(7) 0.039(7) 0.070(9) -0.006(7) 0.021(6) -0.005(6)
O3 0.080(10) 0.057(9) 0.044(8) -0.004(7) -0.026(7) 0.009(7)
O4 0.058(8) 0.032(7) 0.053(8) -0.008(6) -0.016(6) -0.015(6)
N1 0.056(10) 0.041(9) 0.039(9) 0.003(7) 0.023(7) -0.016(7)
N2 0.027(7) 0.040(8) 0.028(7) 0.000(6) 0.009(6) 0.008(6)
N3 0.042(8) 0.018(7) 0.023(6) 0.001(5) 0.003(6) 0.005(6)
N4 0.022(6) 0.027(7) 0.039(8) -0.004(6) 0.015(6) 0.010(5)
N5 0.028(7) 0.029(8) 0.042(8) -0.005(6) -0.008(6) 0.009(6)
N6 0.046(8) 0.029(8) 0.038(8) 0.001(6) 0.014(7) -0.008(6)
N7 0.023(6) 0.038(8) 0.031(7) -0.015(6) -0.002(5) 0.004(6)
N8 0.028(6) 0.029(6) 0.021(7) 0.017(5) 0.012(5) 0.010(5)
N9 0.026(6) 0.020(7) 0.020(6) -0.009(5) 0.002(5) 0.002(5)
N10 0.032(7) 0.048(9) 0.035(8) 0.002(7) 0.004(6) 0.011(6)
C1 0.084(15) 0.065(14) 0.043(11) 0.035(10) 0.027(11) 0.014(12)
C2 0.084(16) 0.058(14) 0.061(15) 0.006(12) 0.024(13) 0.031(12)
C3 0.053(13) 0.063(16) 0.093(19) -0.002(13) 0.008(13) -0.009(11)
C4 0.041(10) 0.068(14) 0.063(13) -0.014(11) 0.014(10) -0.019(10)
C5 0.035(9) 0.026(9) 0.045(10) -0.009(8) 0.006(8) 0.003(7)
C6 0.038(9) 0.036(10) 0.035(9) 0.004(8) 0.003(8) 0.008(8)
C7 0.042(10) 0.032(10) 0.046(10) -0.001(8) 0.009(8) 0.025(8)
C8 0.055(12) 0.042(12) 0.043(19) 0.025(12) 0.017(13) 0.010(10)
C9 0.062(14) 0.043(12) 0.15(2) 0.033(13) 0.027(15) 0.028(10)
C10 0.055(13) 0.073(16) 0.099(19) 0.040(14) 0.049(13) 0.009(11)
C11 0.035(9) 0.035(9) 0.036(9) 0.018(8) 0.004(7) 0.002(7)
C12 0.020(8) 0.040(10) 0.040(10) 0.008(8) 0.012(7) -0.006(7)
C13 0.016(7) 0.035(9) 0.027(8) 0.001(7) 0.002(6) -0.003(6)
C14 0.046(10) 0.035(10) 0.044(10) -0.007(8) -0.008(8) 0.017(8)
C15 0.064(14) 0.092(18) 0.049(13) -0.026(13) -0.023(11) 0.034(13)
C16 0.030(8) 0.047(11) 0.028(9) 0.011(8) -0.003(7) -0.001(8)
C17 0.031(9) 0.055(12) 0.032(9) 0.016(8) -0.010(7) 0.014(8)
C18 0.062(13) 0.041(12) 0.062(13) -0.003(10) -0.002(11) 0.016(10)
C19 0.050(11) 0.034(11) 0.081(16) -0.014(10) 0.019(11) -0.015(9)
C20 0.061(14) 0.073(17) 0.079(17) -0.023(14) 0.016(13) -0.016(12)
C21 0.045(11) 0.051(13) 0.065(13) -0.024(11) -0.003(10) -0.012(9)
C22 0.031(9) 0.055(12) 0.032(9) 0.006(8) -0.010(7) 0.016(8)
C23 0.030(8) 0.047(11) 0.028(9) 0.011(8) -0.003(7) -0.001(8)
C24 0.037(9) 0.032(9) 0.031(9) 0.018(7) 0.002(7) 0.012(7)
C25 0.048(11) 0.041(11) 0.038(10) 0.004(8) -0.007(8) -0.008(8)
C26 0.066(13) 0.026(10) 0.071(14) 0.025(10) -0.014(11) -0.006(9)
C27 0.045(10) 0.028(10) 0.065(13) 0.016(9) -0.002(9) -0.012(8)
C28 0.026(8) 0.045(11) 0.041(10) 0.002(8) 0.013(7) -0.017(8)
C29 0.027(8) 0.032(9) 0.035(9) -0.002(7) 0.004(7) -0.006(7)
C30 0.023(8) 0.029(9) 0.040(9) -0.007(7) -0.010(7) -0.001(6)
C31 0.039(10) 0.076(15) 0.049(12) -0.002(11) -0.004(9) 0.006(10)
C32 0.039(11) 0.103(19) 0.057(13) 0.009(13) 0.001(10) 0.011(11)
C33 0.051(12) 0.066(14) 0.050(12) 0.006(11) -0.022(10) 0.019(10)
C34 0.058(12) 0.069(14) 0.021(9) 0.016(9) 0.002(8) 0.006(10)
S1 0.053(3) 0.079(4) 0.066(4) 0.008(3) -0.003(3) -0.012(3)
S2 0.089(5) 0.096(6) 0.115(7) -0.028(5) -0.030(5) -0.002(4)
O1S 0.151(19) 0.073(12) 0.049(10) 0.018(9) -0.021(11) 0.018(12)
O2S 0.093(15) 0.094(2) 0.081(18) -0.012(16) 0.013(13) 0.007(15)
O3S 0.122(17) 0.20(2) 0.082(14) -0.018(15) 0.005(12) 0.106(18)
O4S 0.126(16) 0.022(12) 0.082(12) 0.005(10) -0.001(12) -0.020(11)
O5S 0.119(19) 0.076(12) 0.045(10) 0.015(9) -0.023(11) 0.018(12)
O6S 0.163(19) 0.074(12) 0.048(10) 0.017(9) -0.022(11) 0.019(12)
O7S 0.061(10) 0.089(12) 0.094(13) 0.027(10) -0.005(9) -0.012(9)
O8S 0.086(11) 0.044(9) 0.104(13) -0.008(8) -0.039(10) -0.004(8)
O9S 0.082(13) 0.073(15) 0.056(13) -0.009(11) -0.006(11) -0.003(11)
O10S 0.077(10) 0.084(15) 0.066(13) -0.013(11) 0.024(9) 0.012(10)
O11S 0.084(13) 0.140(18) 0.071(12) -0.046(12) 0.002(10) -0.001(12)
N1S 0.089(17) 0.11(2) 0.053(12) 0.019(13) 0.007(12) 0.065(16)
N2S 0.073(13) 0.048(12) 0.066(13) 0.002(10) 0.003(11) -0.004(10)
N3S 0.055(12) 0.083(14) 0.057(12) -0.019(11) 0.012(10) -0.017(10)
C1S 0.09(2) 0.12(3) 0.11(2) 0.04(2) 0.022(18) -0.040(18)
C2S 0.077(17) 0.10(2) 0.067(16) 0.022(15) -0.004(13) -0.014(15)
C3S 0.075(15) 0.062(7) 0.061(2) 0.025(4) -0.014(16) -0.03(3)
C4S 0.066(15) 0.069(17) 0.12(2) -0.021(16) -0.035(15) -0.010(13)

loop_
_atom_type_symbol
_atom_type_description
_atom_type_scat_dispersion_real
_atom_type_scat_dispersion_imag
_atom_type_scat_source
C C 0.0033 0.0016 'International Tables Vol C Tables 4.2.6.8 and 6.1.1.4'
H H 0.0000 0.0000 'International Tables Vol C Tables 4.2.6.8 and 6.1.1.4'
N N 0.0061 0.0033 'International Tables Vol C Tables 4.2.6.8 and 6.1.1.4'
O O 0.0106 0.0060 'International Tables Vol C Tables 4.2.6.8 and 6.1.1.4'
Co Co 0.3494 0.9721 'International Tables Vol C Tables 4.2.6.8 and 6.1.1.4'
Cd Cd -0.8075 1.2024 'International Tables Vol C Tables 4.2.6.8 and 6.1.1.4'
Hg Hg -2.3894 9.2266 'International Tables Vol C Tables 4.2.6.8 and 6.1.1.4'
S S 0.1246 0.1234 'International Tables Vol C Tables 4.2.6.8 and 6.1.1.4'

loop_
_geom_angle_atom_site_label_1
_geom_angle_atom_site_label_2
_geom_angle_atom_site_label_3
_geom_angle
N1 Hg1 N6 134.6(5)
N1 Hg1 O4S 131.9(6)
N6 Hg1 O4S 83.7(6)
N1 Hg1 O1S 119.1(8)
N6 Hg1 O1S 87.1(7)
O4S Hg1 O1S 83.7(7)
N1 Hg1 O2S 84.6(7)
N6 Hg1 O2S 135.0(7)
O4S Hg1 O2S 80.6(7)
O1S Hg1 O2S 49.5(8)
N1 Hg1 O5S 84.2(6)
N6 Hg1 O5S 118.1(6)
O4S Hg1 O5S 48.3(6)
O1S Hg1 O5S 116.9(7)
O2S Hg1 O5S 80.2(8)
N5 Hg2 N10 135.5(5)
N5 Hg2 O7S 106.9(5)
N10 Hg2 O7S 85.5(5)
N5 Hg2 O10S 135.7(5)
N10 Hg2 O10S 87.9(5)
O7S Hg2 O10S 80.5(6)
N5 Hg2 O8S 82.9(5)
N10 Hg2 O8S 101.5(5)
O7S Hg2 O8S 157.7(6)
O10S Hg2 O8S 78.7(6)
N5 Hg2 O9S 88.9(6)
N10 Hg2 O9S 135.6(6)
O7S Hg2 O9S 81.3(6)
O10S Hg2 O9S 48.2(5)
O8S Hg2 O9S 78.9(6)
N3 Co1 N8 178.3(6)
N3 Co1 N4 80.8(5)
N8 Co1 N4 99.5(5)
N3 Co1 N2 81.6(6)
N8 Co1 N2 98.2(5)
N4 Co1 N2 162.3(6)
N3 Co1 N9 100.4(5)
N8 Co1 N9 81.2(5)
N4 Co1 N9 93.1(5)
N2 Co1 N9 89.2(5)
N3 Co1 N7 97.1(6)
N8 Co1 N7 81.3(6)
N4 Co1 N7 90.3(5)
N2 Co1 N7 92.8(5)
N9 Co1 N7 162.5(5)
C5 N1 C1 118.8(17)
C5 N1 Hg1 117.4(11)
C1 N1 Hg1 123.7(13)
C6 N2 C5 120.8(13)
C6 N2 Co1 115.3(11)
C5 N2 Co1 123.8(10)
C11 N3 C7 122.7(14)
C11 N3 Co1 118.5(11)
C7 N3 Co1 118.5(11)
C12 N4 C13 117.6(12)
C12 N4 Co1 116.2(10)
C13 N4 Co1 125.9(10)
C13 N5 C17 116.2(14)
C13 N5 Hg2 120.0(10)
C17 N5 Hg2 123.5(12)
C22 N6 C18 117.2(15)
C22 N6 Hg1 116.6(11)
C18 N6 Hg1 125.5(12)
C23 N7 C22 117.7(13)
C23 N7 Co1 115.3(11)
C22 N7 Co1 126.7(11)
C28 N8 C24 121.6(13)
C28 N8 Co1 119.3(11)
C24 N8 Co1 119.0(11)
C29 N9 C30 117.7(12)
C29 N9 Co1 114.8(10)
C30 N9 Co1 125.0(9)
C34 N10 C30 116.5(14)
C34 N10 Hg2 124.5(12)
C30 N10 Hg2 118.9(10)
N1 C1 C2 124(2)
N1 C1 H1 117.9
C2 C1 H1 117.9
C1 C2 C3 118(2)
C1 C2 H2 121.1
C3 C2 H2 121.1
C4 C3 C2 119(2)
C4 C3 H3 120.3
C2 C3 H3 120.3
C3 C4 C5 120(2)
C3 C4 H4 120.1
C5 C4 H4 120.1
N1 C5 C4 120.0(17)
N1 C5 N2 117.0(14)
C4 C5 N2 123.1(16)
O1 C6 N2 126.9(16)
O1 C6 C7 121.3(15)
N2 C6 C7 111.4(14)
N3 C7 C8 119.9(16)
N3 C7 C6 112.6(14)
C8 C7 C6 127.4(15)
C7 C8 C9 118.6(16)
C7 C8 H8 120.7
C9 C8 H8 120.7
C8 C9 C10 120.4(18)
C8 C9 H9 119.8
C10 C9 H9 119.8
C11 C10 C9 117.2(17)
C11 C10 H10 121.4
C9 C10 H10 121.4
N3 C11 C10 120.8(16)
N3 C11 C12 114.1(13)
C10 C11 C12 125.1(15)
O2 C12 N4 128.5(15)
O2 C12 C11 122.2(15)
N4 C12 C11 109.3(12)
N5 C13 C14 122.7(14)
N5 C13 N4 115.5(13)
C14 C13 N4 121.8(14)
C15 C14 C13 118.9(17)
C15 C14 H14 120.5
C13 C14 H14 120.5
C16 C15 C14 119.7(19)
C16 C15 H15 120.1
C14 C15 H15 120.1
C15 C16 C17 119.4(18)
C15 C16 H16 120.3
C17 C16 H16 120.3
C16 C17 N5 123.1(18)
C16 C17 H17 118.5
N5 C17 H17 118.5
C19 C18 N6 124.5(19)
C19 C18 H18 117.7
N6 C18 H18 117.7
C18 C19 C20 115.9(19)
C18 C19 H19 122.1
C20 C19 H19 122.1
C19 C20 C21 124(2)
C19 C20 H20 118.0
C21 C20 H20 118.0
C20 C21 C22 116.6(19)
C20 C21 H21 121.7
C22 C21 H21 121.7
N6 C22 N7 116.8(15)
N6 C22 C21 121.8(18)
N7 C22 C21 121.4(16)
O3 C23 N7 126.7(17)
O3 C23 C24 120.9(15)
N7 C23 C24 112.4(13)
C25 C24 N8 119.5(16)
C25 C24 C23 128.7(15)
N8 C24 C23 111.8(13)
C24 C25 C26 120.3(17)
C24 C25 H25 119.9
C26 C25 H25 119.9
C27 C26 C25 118.8(17)
C27 C26 H26 120.6
C25 C26 H26 120.6
C26 C27 C28 119.6(18)
C26 C27 H27 120.2
C28 C27 H27 120.2
N8 C28 C27 120.1(16)
N8 C28 C29 112.6(14)
C27 C28 C29 127.3(16)
O4 C29 N9 127.5(16)
O4 C29 C28 121.9(15)
N9 C29 C28 110.6(13)
N10 C30 C31 122.0(16)
N10 C30 N9 114.2(13)
C31 C30 N9 123.7(16)
C30 C31 C32 118.7(19)
C30 C31 H31 120.6
C32 C31 H31 120.6
C33 C32 C31 120.5(19)
C33 C32 H32 119.8
C31 C32 H32 119.8
C32 C33 C34 118.0(18)
C32 C33 H33 121.0
C34 C33 H33 121.0
N10 C34 C33 124.2(17)
N10 C34 H34 117.9
C33 C34 H34 117.9
O7S S1 C1S 105.9(12)
O7S S1 C2S 106.6(11)
C1S S1 C2S 95.8(14)
C3S S2 O8S 98.2(17)
C3S S2 C4S 92.1(17)
O8S S2 C4S 108.6(11)
N1S O1S Hg1 97.4(18)
N1S O2S Hg1 90.6(16)
N2S O4S Hg1 101.8(14)
N2S O5S Hg1 95.2(15)
S1 O7S Hg2 128.1(10)
S2 O8S Hg2 134.2(9)
N3S O9S Hg2 93.7(13)
N3S O10S Hg2 99.0(14)
O1S N1S O3S 123(3)
O1S N1S O2S 123(2)
O3S N1S O2S 114(3)
O6S N2S O4S 125(2)
O6S N2S O5S 121(2)
O4S N2S O5S 114(2)
O11S N3S O10S 119(2)
O11S N3S O9S 122(2)
O10S N3S O9S 119(2)
S1 C1S H1S1 109.5
S1 C1S H1S2 109.5
H1S1 C1S H1S2 109.5
S1 C1S H1S3 109.5
H1S1 C1S H1S3 109.5
H1S2 C1S H1S3 109.5
S1 C2S H2S1 109.5
S1 C2S H2S2 109.5
H2S1 C2S H2S2 109.5
S1 C2S H2S3 109.5
H2S1 C2S H2S3 109.5
H2S2 C2S H2S3 109.5
S2 C3S H3S1 109.5
S2 C3S H3S2 109.5
H3S1 C3S H3S2 109.5
S2 C3S H3S3 109.5
H3S1 C3S H3S3 109.5
H3S2 C3S H3S3 109.5
S2 C4S H4S1 109.5
S2 C4S H4S2 109.5
H4S1 C4S H4S2 109.5
S2 C4S H4S3 109.5
H4S1 C4S H4S3 109.5
H4S2 C4S H4S3 109.5

loop_
_geom_bond_atom_site_label_1
_geom_bond_atom_site_label_2
_geom_bond_distance
Hg1 N1 2.156(15)
Hg1 N6 2.163(13)
Hg1 O4S 2.448(18)
Hg1 O1S 2.46(2)
Hg1 O2S 2.58(2)
Hg1 O5S 2.58(2)
Hg2 N5 2.148(13)
Hg2 N10 2.161(13)
Hg2 O7S 2.409(16)
Hg2 O10S 2.527(19)
Hg2 O8S 2.538(14)
Hg2 O9S 2.630(18)
Co1 N3 1.859(12)
Co1 N8 1.859(11)
Co1 N4 1.960(11)
Co1 N2 1.974(12)
Co1 N9 1.983(11)
Co1 N7 1.985(12)
O1 C6 1.242(19)
O2 C12 1.219(17)
O3 C23 1.231(19)
O4 C29 1.206(18)
N1 C5 1.33(2)
N1 C1 1.33(2)
N2 C6 1.33(2)
N2 C5 1.42(2)
N3 C11 1.314(19)
N3 C7 1.329(19)
N4 C12 1.343(19)
N4 C13 1.441(18)
N5 C13 1.312(19)
N5 C17 1.37(2)
N6 C22 1.33(2)
N6 C18 1.37(2)
N7 C23 1.32(2)
N7 C22 1.39(2)
N8 C28 1.33(2)
N8 C24 1.349(19)
N9 C29 1.355(19)
N9 C30 1.427(19)
N10 C34 1.34(2)
N10 C30 1.35(2)
C1 C2 1.35(3)
C1 H1 0.9300
C2 C3 1.37(3)
C2 H2 0.9300
C3 C4 1.36(3)
C3 H3 0.9300
C4 C5 1.40(2)
C4 H4 0.9300
C6 C7 1.51(2)
C7 C8 1.35(2)
C8 C9 1.37(3)
C8 H8 0.9300
C9 C10 1.40(3)
C9 H9 0.9300
C10 C11 1.36(3)
C10 H10 0.9300
C11 C12 1.49(2)
C13 C14 1.39(2)
C14 C15 1.35(3)
C14 H14 0.9300
C15 C16 1.33(3)
C15 H15 0.9300
C16 C17 1.35(3)
C16 H16 0.9300
C17 H17 0.9300
C18 C19 1.34(3)
C18 H18 0.9300
C19 C20 1.34(3)
C19 H19 0.9300
C20 C21 1.37(3)
C20 H20 0.9300
C21 C22 1.39(2)
C21 H21 0.9300
C23 C24 1.50(2)
C24 C25 1.35(2)
C25 C26 1.39(3)
C25 H25 0.9300
C26 C27 1.36(3)
C26 H26 0.9300
C27 C28 1.37(2)
C27 H27 0.9300
C28 C29 1.50(2)
C30 C31 1.36(2)
C31 C32 1.38(3)
C31 H31 0.9300
C32 C33 1.33(3)
C32 H32 0.9300
C33 C34 1.36(3)
C33 H33 0.9300
C34 H34 0.9300
S1 O7S 1.481(16)
S1 C1S 1.73(3)
S1 C2S 1.76(2)
S2 C3S 1.46(4)
S2 O8S 1.511(16)
S2 C4S 1.75(2)
O1S N1S 1.18(3)
O2S N1S 1.23(3)
O3S N1S 1.22(2)
O4S N2S 1.23(2)
O5S N2S 1.23(2)
O6S N2S 1.20(2)
O9S N3S 1.23(2)
O10S N3S 1.22(2)
O11S N3S 1.21(2)
C1S H1S1 0.9600
C1S H1S2 0.9600
C1S H1S3 0.9600
C2S H2S1 0.9602
C2S H2S2 0.9602
C2S H2S3 0.9602
C3S H3S1 0.9600
C3S H3S2 0.9600
C3S H3S3 0.9600
C4S H4S1 0.9600
C4S H4S2 0.9600
C4S H4S3 0.9600

loop_
_geom_torsion_atom_site_label_1
_geom_torsion_atom_site_label_2
_geom_torsion_atom_site_label_3
_geom_torsion_atom_site_label_4
_geom_torsion
N6 Hg1 N1 C5 30.1(17)
O4S Hg1 N1 C5 162.9(12)
O1S Hg1 N1 C5 -87.8(14)
O2S Hg1 N1 C5 -124.8(15)
O5S Hg1 N1 C5 154.5(14)
N6 Hg1 N1 C1 -152.9(16)
O4S Hg1 N1 C1 -20(2)
O1S Hg1 N1 C1 89.1(19)
O2S Hg1 N1 C1 52.2(18)
O5S Hg1 N1 C1 -28.5(18)
N3 Co1 N2 C6 -5.2(12)
N8 Co1 N2 C6 176.4(12)
N4 Co1 N2 C6 -2(3)
N9 Co1 N2 C6 95.4(12)
N7 Co1 N2 C6 -101.9(12)
N3 Co1 N2 C5 178.3(13)
N8 Co1 N2 C5 0.0(13)
N4 Co1 N2 C5 -178.8(16)
N9 Co1 N2 C5 -81.0(13)
N7 Co1 N2 C5 81.6(13)
N4 Co1 N3 C11 6.7(12)
N2 Co1 N3 C11 -174.2(13)
N9 Co1 N3 C11 98.2(12)
N7 Co1 N3 C11 -82.4(13)
N4 Co1 N3 C7 -179.2(13)
N2 Co1 N3 C7 -0.1(13)
N9 Co1 N3 C7 -87.7(13)
N7 Co1 N3 C7 91.7(13)
N3 Co1 N4 C12 -9.9(12)
N8 Co1 N4 C12 168.4(12)
N2 Co1 N4 C12 -13(3)
N9 Co1 N4 C12 -110.0(12)
N7 Co1 N4 C12 87.2(12)
N3 Co1 N4 C13 176.3(13)
N8 Co1 N4 C13 -5.4(13)
N2 Co1 N4 C13 173.3(15)
N9 Co1 N4 C13 76.2(12)
N7 Co1 N4 C13 -86.6(13)
N10 Hg2 N5 C13 29.9(16)
O7S Hg2 N5 C13 -71.3(13)
O10S Hg2 N5 C13 -165.0(11)
O8S Hg2 N5 C13 129.2(13)
O9S Hg2 N5 C13 -151.8(13)
N10 Hg2 N5 C17 -144.0(15)
O7S Hg2 N5 C17 114.8(16)
O10S Hg2 N5 C17 21.1(19)
O8S Hg2 N5 C17 -44.7(16)
O9S Hg2 N5 C17 34.3(16)
N1 Hg1 N6 C22 30.4(16)
O4S Hg1 N6 C22 -116.2(13)
O1S Hg1 N6 C22 159.8(13)
O2S Hg1 N6 C22 173.7(12)
O5S Hg1 N6 C22 -81.0(13)
N1 Hg1 N6 C18 -159.3(14)
O4S Hg1 N6 C18 54.0(15)
O1S Hg1 N6 C18 -30.0(15)
O2S Hg1 N6 C18 -16.1(19)
O5S Hg1 N6 C18 89.2(16)
N3 Co1 N7 C23 176.3(11)
N8 Co1 N7 C23 -4.0(11)
N4 Co1 N7 C23 95.6(11)
N2 Co1 N7 C23 -101.8(11)
N9 Co1 N7 C23 -6(2)
N3 Co1 N7 C22 2.8(13)
N8 Co1 N7 C22 -177.5(13)
N4 Co1 N7 C22 -78.0(13)
N2 Co1 N7 C22 84.6(13)
N9 Co1 N7 C22 -179.3(14)
N4 Co1 N8 C28 93.8(12)
N2 Co1 N8 C28 -85.9(12)
N9 Co1 N8 C28 2.0(11)
N7 Co1 N8 C28 -177.4(12)
N4 Co1 N8 C24 -85.0(12)
N2 Co1 N8 C24 95.4(11)
N9 Co1 N8 C24 -176.7(12)
N7 Co1 N8 C24 3.8(11)
N3 Co1 N9 C29 170.8(10)
N8 Co1 N9 C29 -8.9(10)
N4 Co1 N9 C29 -108.0(10)
N2 Co1 N9 C29 89.5(10)
N7 Co1 N9 C29 -7(2)
N3 Co1 N9 C30 9.4(12)
N8 Co1 N9 C30 -170.3(12)
N4 Co1 N9 C30 90.6(12)
N2 Co1 N9 C30 -71.9(12)
N7 Co1 N9 C30 -168.5(14)
N5 Hg2 N10 C34 -162.1(14)
O7S Hg2 N10 C34 -52.4(16)
O10S Hg2 N10 C34 28.2(16)
O8S Hg2 N10 C34 106.3(16)
O9S Hg2 N10 C34 20.4(19)
N5 Hg2 N10 C30 21.6(16)
O7S Hg2 N10 C30 131.4(13)
O10S Hg2 N10 C30 -148.0(13)
O8S Hg2 N10 C30 -69.9(13)
O9S Hg2 N10 C30 -155.8(11)
C5 N1 C1 C2 -2(3)
Hg1 N1 C1 C2 -178.5(19)
N1 C1 C2 C3 3(4)
C1 C2 C3 C4 -3(4)
C2 C3 C4 C5 1(3)
C1 N1 C5 C4 0(3)
Hg1 N1 C5 C4 176.8(14)
C1 N1 C5 N2 178.9(17)
Hg1 N1 C5 N2 -4(2)
C3 C4 C5 N1 0(3)
C3 C4 C5 N2 -178.7(18)
C6 N2 C5 N1 88(2)
Co1 N2 C5 N1 -96.0(16)
C6 N2 C5 C4 -93(2)
Co1 N2 C5 C4 83(2)
C5 N2 C6 O1 -2(3)
Co1 N2 C6 O1 -178.6(15)
C5 N2 C6 C7 -174.8(14)
Co1 N2 C6 C7 8.6(18)
C11 N3 C7 C8 -5(3)
Co1 N3 C7 C8 -179.0(17)
C11 N3 C7 C6 178.5(15)
Co1 N3 C7 C6 4.6(19)
O1 C6 C7 N3 178.2(16)
N2 C6 C7 N3 -9(2)
O1 C6 C7 C8 2(3)
N2 C6 C7 C8 175(2)
N3 C7 C8 C9 7(4)
C6 C7 C8 C9 -177(2)
C7 C8 C9 C10 -6(4)
C8 C9 C10 C11 2(4)
C7 N3 C11 C10 2(3)
Co1 N3 C11 C10 175.5(17)
C7 N3 C11 C12 -176.6(15)
Co1 N3 C11 C12 -2.7(19)
C9 C10 C11 N3 0(4)
C9 C10 C11 C12 178(2)
C13 N4 C12 O2 5(3)
Co1 N4 C12 O2 -168.9(15)
C13 N4 C12 C11 -175.0(13)
Co1 N4 C12 C11 10.6(18)
N3 C11 C12 O2 174.3(16)
C10 C11 C12 O2 -4(3)
N3 C11 C12 N4 -5(2)
C10 C11 C12 N4 177(2)
C17 N5 C13 C14 -2(2)
Hg2 N5 C13 C14 -176.0(12)
C17 N5 C13 N4 176.9(15)
Hg2 N5 C13 N4 2.5(18)
C12 N4 C13 N5 86.6(18)
Co1 N4 C13 N5 -99.7(15)
C12 N4 C13 C14 -94.9(19)
Co1 N4 C13 C14 78.8(18)
N5 C13 C14 C15 1(3)
N4 C13 C14 C15 -177.5(18)
C13 C14 C15 C16 1(4)
C14 C15 C16 C17 -2(4)
C15 C16 C17 N5 2(4)
C13 N5 C17 C16 0(3)
Hg2 N5 C17 C16 174.5(19)
C22 N6 C18 C19 0(3)
Hg1 N6 C18 C19 -169.8(17)
N6 C18 C19 C20 0(3)
C18 C19 C20 C21 0(4)
C19 C20 C21 C22 0(4)
C18 N6 C22 N7 178.6(15)
Hg1 N6 C22 N7 -10.3(18)
C18 N6 C22 C21 -1(3)
Hg1 N6 C22 C21 170.0(14)
C23 N7 C22 N6 94.3(17)
Co1 N7 C22 N6 -92.3(17)
C23 N7 C22 C21 -86(2)
Co1 N7 C22 C21 87.3(18)
C20 C21 C22 N6 1(3)
C20 C21 C22 N7 -178.7(18)
C22 N7 C23 O3 -3(3)
Co1 N7 C23 O3 -177.0(15)
C22 N7 C23 C24 177.6(13)
Co1 N7 C23 C24 3.4(17)
C28 N8 C24 C25 -1(2)
Co1 N8 C24 C25 178.0(13)
C28 N8 C24 C23 178.3(13)
Co1 N8 C24 C23 -3.0(17)
O3 C23 C24 C25 -1(3)
N7 C23 C24 C25 178.4(17)
O3 C23 C24 N8 179.9(15)
N7 C23 C24 N8 -0.5(19)
N8 C24 C25 C26 -3(3)
C23 C24 C25 C26 178.7(17)
C24 C25 C26 C27 4(3)
C25 C26 C27 C28 -2(3)
C24 N8 C28 C27 3(2)
Co1 N8 C28 C27 -176.0(12)
C24 N8 C28 C29 -176.8(13)
Co1 N8 C28 C29 4.5(17)
C26 C27 C28 N8 -2(3)
C26 C27 C28 C29 177.9(17)
C30 N9 C29 O4 -4(2)
Co1 N9 C29 O4 -167.2(14)
C30 N9 C29 C28 175.8(12)
Co1 N9 C29 C28 13.0(15)
N8 C28 C29 O4 168.9(15)
C27 C28 C29 O4 -11(3)
N8 C28 C29 N9 -11.3(18)
C27 C28 C29 N9 169.1(16)
C34 N10 C30 C31 -4(3)
Hg2 N10 C30 C31 172.7(14)
C34 N10 C30 N9 178.9(15)
Hg2 N10 C30 N9 -4.6(18)
C29 N9 C30 N10 102.5(16)
Co1 N9 C30 N10 -96.6(14)
C29 N9 C30 C31 -75(2)
Co1 N9 C30 C31 86.1(19)
N10 C30 C31 C32 2(3)
N9 C30 C31 C32 179.1(18)
C30 C31 C32 C33 1(4)
C31 C32 C33 C34 -2(4)
C30 N10 C34 C33 3(3)
Hg2 N10 C34 C33 -173.7(16)
C32 C33 C34 N10 0(3)
N1 Hg1 O1S N1S -53(2)
N6 Hg1 O1S N1S 166.4(19)
O4S Hg1 O1S N1S 82.4(19)
O2S Hg1 O1S N1S -0.7(17)
O5S Hg1 O1S N1S 46(2)
N1 Hg1 O2S N1S 136.9(18)
N6 Hg1 O2S N1S -18(2)
O4S Hg1 O2S N1S -89.0(18)
O1S Hg1 O2S N1S 0.6(16)
O5S Hg1 O2S N1S -138.1(18)
N1 Hg1 O4S N2S -8.2(19)
N6 Hg1 O4S N2S 140.1(15)
O1S Hg1 O4S N2S -132.1(16)
O2S Hg1 O4S N2S -82.2(16)
O5S Hg1 O4S N2S 3.1(14)
N1 Hg1 O5S N2S 168.6(16)
N6 Hg1 O5S N2S -53.1(17)
O4S Hg1 O5S N2S -3.0(14)
O1S Hg1 O5S N2S 48.9(18)
O2S Hg1 O5S N2S 83.1(16)
C1S S1 O7S Hg2 154.5(14)
C2S S1 O7S Hg2 -104.3(14)
N5 Hg2 O7S S1 -52.0(14)
N10 Hg2 O7S S1 171.7(13)
O10S Hg2 O7S S1 83.1(13)
O8S Hg2 O7S S1 62(2)
O9S Hg2 O7S S1 34.2(13)
C3S S2 O8S Hg2 -97(2)
C4S S2 O8S Hg2 -2(2)
N5 Hg2 O8S S2 -162.8(16)
N10 Hg2 O8S S2 -27.8(16)
O7S Hg2 O8S S2 79(2)
O10S Hg2 O8S S2 57.7(15)
O9S Hg2 O8S S2 106.9(16)
N5 Hg2 O9S N3S -165.5(14)
N10 Hg2 O9S N3S 12.7(18)
O7S Hg2 O9S N3S 87.1(14)
O10S Hg2 O9S N3S 2.2(13)
O8S Hg2 O9S N3S -82.5(14)
N5 Hg2 O10S N3S 15.5(18)
N10 Hg2 O10S N3S -174.9(15)
O7S Hg2 O10S N3S -89.0(15)
O8S Hg2 O10S N3S 82.9(15)
O9S Hg2 O10S N3S -2.2(13)
Hg1 O1S N1S O3S -177(2)
Hg1 O1S N1S O2S 1(3)
Hg1 O2S N1S O1S -1(3)
Hg1 O2S N1S O3S 177(2)
Hg1 O4S N2S O6S 173(2)
Hg1 O4S N2S O5S -5(2)
Hg1 O5S N2S O6S -173(2)
Hg1 O5S N2S O4S 5(2)
Hg2 O10S N3S O11S -177.6(19)
Hg2 O10S N3S O9S 4(2)
Hg2 O9S N3S O11S 178(2)
Hg2 O9S N3S O10S -4(2)
